data_2000552
loop_
_publ_author_name
'Ghosh, M.'
'Das, A. K.'
'Mazumdar, S. K.'
'Bocelli, G.'

_publ_section_title
;
 Structure of
 3-<i>tert</i>-butyl-1-[(4-chlorophenyl)sulfonyl]-1-methylurea
;
_journal_issue 10
_journal_name_full 'Acta Crystallographica Section C'
_journal_page_first 1862
_journal_page_last 1864
_journal_paper_doi 10.1107/S0108270191014658
_journal_volume 48
_journal_year 1992
_chemical_formula_sum 'C12 H17 Cl N2 O3 S'
_chemical_formula_weight 304.8
_space_group_IT_number 2
_space_group_name_Hall '-P 1'
_space_group_name_H-M_alt 'P -1'
_symmetry_cell_setting triclinic
_symmetry_space_group_name_Hall '-P 1'
_symmetry_space_group_name_H-M 'P -1'
_cell_angle_alpha 103.68(3)
_cell_angle_beta 95.28(3)
_cell_angle_gamma 66.34(4)
_cell_formula_units_Z 4
_cell_length_a 13.075(2)
_cell_length_b 13.284(3)
_cell_length_c 9.924(2)
_cell_volume 1534.0(7)
_diffrn_radiation_type Cu
_diffrn_radiation_wavelength 1.54178
_exptl_absorpt_coefficient_mu 3.54
_exptl_crystal_density_diffrn 1.3197
_exptl_crystal_density_meas 1.33
_exptl_crystal_F_000 640
_cod_data_source_file as0517.cif
_cod_data_source_block as0517a
_cod_original_cell_volume 1534
_cod_original_formula_sum 'C12 H17 Cl1 N2 O3 S1'
_cod_database_code 2000552

loop_
_space_group_symop_id
_space_group_symop_operation_xyz
1 x,y,z
2 -x,-y,-z

loop_
_atom_site_label
_atom_site_fract_x
_atom_site_fract_y
_atom_site_fract_z
_atom_site_U_iso_or_equiv
Cl .82500(10) .03330(10) -1.21700(10) .1069(6)
S .76000(10) .32260(10) -.61620(10) .0706(3)
N1 .7840(2) .2273(2) -.5223(3) .0674(11)
N3 .6011(2) .2474(2) -.4917(3) .0653(10)
O1 .6462(2) .3982(2) -.5964(3) .0793(11)
O2 .8464(2) .3640(2) -.5834(3) .1008(16)
O3 .7422(2) .0752(2) -.5333(3) .0872(11)
C1 .7782(2) .2447(2) -.7875(3) .0558(10)
C2 .8799(2) .2035(3) -.8536(4) .0671(14)
C3 .8953(2) .1363(3) -.9853(3) .0691(13)
C4 .8060(3) .1158(3) -.0507(3) .0671(14)
C5 .7031(3) .1582(3) -.9883(4) .0647(12)
C6 .6888(2) .2226(2) -.8558(3) .0599(11)
C7 .7067(2) .1762(2) -.5193(3) .0595(10)
C9 .9013(3) .1516(4) -.5130(6) .111(2)
C10 .5054(3) .2174(2) -.4851(4) .0686(12)
C11 .4058(3) .3282(4) -.4544(7) .125(3)
C12 .5195(4) .1557(5) -.3704(6) .122(3)
C13 .4879(5) .1484(4) -.6228(5) .125(3)
Cl' .86970(10) .68800(10) .64040(10) .0872(4)
S' .85480(10) .74580(10) .03470(10) .0559(2)
N1' .7251(2) .7738(2) -.0181(2) .0547(8)
N3' .7385(2) .5874(2) -.0849(2) .0570(8)
O1' .8748(2) .8443(2) .0384(2) .0752(11)
O2' .92450(10) .6404(2) -.050(2) .0646(8)
O3' .5728(2) .7306(2) -.0227(3) .0820(10)
C1' .8593(2) .7270(2) .2048(3) .0476(8)
C2' .8946(2) .6193(2) .2301(3) .0553(10)
C3' .8970(2) .6075(2) .3638(3) .0642(10)
C4' .8642(2) .7038(2) .4709(3) .0613(11)
C5' .8294(3) .8087(2) .4458(3) .0663(12)
C6' .8262(2) .8221(2) .3121(3) .0607(11)
C7' .6721(2) .6952(2) -.0400(3) .0522(10)
C9' .6456(3) .8934(3) .0157(5) .0946(16)
C10' .7049(3) .4913(2) -.1066(3) .0655(12)
C11' .6144(3) .4985(3) -.2150(5) .0943(19)
C12' .8105(3) .3864(3) -.1587(5) .100(2)
C13' .6647(5) .4891(4) .0305(5) .113(3)
H2 .926(4) .208(4) -.822(5) ?
H3 .960(4) .108(4) -1.026(6) ?
H5 .646(4) .139(4) -1.026(5) ?
H6 .615(4) .270(4) -.793(5) ?
H1N2 .596(4) .311(4) -.495(5) ?
H91 .941(4) .181(4) -.507(5) ?
H92 .946(4) .097(3) -.618(4) ?
H93 .905(4) .096(4) -.476(5) ?
H111 .333(4) .328(3) -.435(4) ?
H112 .432(3) .369(3) -.351(4) ?
H113 .395(3) .398(3) -.477(4) ?
H121 .570(5) .116(5) -.395(7) ?
H122 .442(3) .148(3) -.363(4) ?
H123 .534(3) .218(3) -.274(4) ?
H131 .543(4) .101(4) -.632(5) ?
H132 .468(5) .215(5) -.667(7) ?
H133 .407(3) .137(3) -.620(4) ?
H2' .923(3) .550(3) .144(4) ?
H3' .919(3) .544(3) .379(4) ?
H5' .813(4) .867(4) .512(5) ?
H6' .810(4) .892(4) .291(5) ?
H1N2' .807(3) .572(3) -.098(4) ?
H91' .683(3) .937(3) .005(4) ?
H92' .624(3) .913(3) .105(4) ?
H93' .577(3) .912(3) -.045(4) ?
H111' .652(4) .492(4) -.298(5) ?
H112' .556(4) .558(4) -.192(5) ?
H113' .596(3) .421(3) -.254(3) ?
H121' .848(4) .381(4) -.103(5) ?
H122' .788(3) .314(3) -.176(4) ?
H123' .819(3) .41(3) -.250(4) ?
H131' .654(4) .420(4) .018(5) ?
H132' .732(3) .491(3) .108(4) ?
H133' .601(3) .559(3) .062(4) ?

loop_
_geom_bond_atom_site_label_1
_geom_bond_atom_site_label_2
_geom_bond_distance
S O1 1.422(2)
S O2 1.425(3)
S N1 1.660(3)
S C1 1.750(3)
C1 C2 1.380(4)
C2 C3 1.378(4)
C3 C4 1.375(5)
C4 C5 1.375(5)
C5 C6 1.371(4)
C1 C6 1.395(4)
N1 C7 1.431(4)
N1 C9 1.467(4)
C7 O3 1.208(3)
C7 N3 1.332(3)
N3 C10 1.468(5)
C10 C11 1.509(4)
C10 C12 1.511(8)
C10 C13 1.509(6)
Cl C4 1.729(3)
S' O1' 1.425(3)
S' O2' 1.436(2)
S' N1' 1.646(2)
S' C1' 1.756(3)
C1' C2' 1.393(4)
C2' C3' 1.368(4)
C3' C4' 1.397(3)
C4' C5' 1.358(4)
C5' C6' 1.375(4)
C1' C6' 1.388(3)
N1' C7' 1.436(4)
N1' C9' 1.484(4)
C7' O3' 1.204(3)
C7' N3' 1.332(3)
N3' C10' 1.474(5)
C10' C11' 1.513(5)
C10' C12' 1.537(4)
C10' C13' 1.514(7)
Cl' C4' 1.735(3)
